data_7059918
loop_
_publ_author_name
'Grguri\'c, Toni'
'Cetina, Mario'
'Petroselli, Manuel'
'Bacchiocchi, Corrado'
'Dzoli\'c, Zoran'
'Cametti, Massimo'

_publ_section_title
;
 Anion binding with biphenyl-bis-urea derivatives: solution and
 solid-state studies
;
_journal_issue 38
_journal_name_full 'New Journal of Chemistry'
_journal_page_first 16294
_journal_page_last 16301
_journal_paper_doi 10.1039/D0NJ03670F
_journal_volume 44
_journal_year 2020
_chemical_formula_moiety 'C34 H26 N4 O2, 2(C16 H36 N), 2(Br)'
_chemical_formula_sum 'C66 H98 Br2 N6 O2'
_chemical_formula_weight 1167.32
_space_group_IT_number 13
_space_group_name_Hall '-P 2yc'
_space_group_name_H-M_alt 'P 1 2/c 1'
_symmetry_cell_setting monoclinic
_symmetry_Int_Tables_number 13
_symmetry_space_group_name_Hall '-P 2yc'
_symmetry_space_group_name_H-M 'P 1 2/c 1'
_atom_sites_solution_hydrogens geom
_atom_sites_solution_primary dual
_atom_sites_solution_secondary difmap
_audit_creation_date 2020-04-19T12:45:05-00:00
_audit_creation_method 'WinGX routine CIF_UPDATE'
_audit_update_record
;
2020-07-09 deposited with the CCDC.	2020-08-18 downloaded from the CCDC.
;
_cell_angle_alpha 90
_cell_angle_beta 92.489(7)
_cell_angle_gamma 90
_cell_formula_units_Z 2
_cell_length_a 21.451(2)
_cell_length_b 8.7308(7)
_cell_length_c 17.3855(11)
_cell_measurement_reflns_used 2669
_cell_measurement_temperature 295(1)
_cell_measurement_theta_max 25.4040
_cell_measurement_theta_min 4.3600
_cell_volume 3253.0(5)
_computing_cell_refinement 'CrysAlisPro 1.171.39.46 (Rigaku OD, 2018)'
_computing_data_collection 'CrysAlisPro 1.171.39.46 (Rigaku OD, 2018)'
_computing_data_reduction 'CrysAlisPro 1.171.39.46 (Rigaku OD, 2018)'
_computing_molecular_graphics 'Mercury (Macrae et al., 2006)'
_computing_publication_material 'OLEX2 (Dolomanov et al., 2009) & WinGX (Farrugia, 2012)'
_computing_structure_refinement 'ShelXL 2018/3 (Sheldrick, 2015)'
_computing_structure_solution 'ShelXT (Sheldrick, 2015)'
_diffrn_ambient_temperature 295(1)
_diffrn_detector_area_resol_mean 16.3426
_diffrn_measured_fraction_theta_full 0.995
_diffrn_measured_fraction_theta_max 0.995
_diffrn_measurement_device_type 'Xcalibur, Sapphire3'
_diffrn_measurement_method '\w scans'
_diffrn_radiation_monochromator graphite
_diffrn_radiation_probe x-ray
_diffrn_radiation_type MoK\a
_diffrn_radiation_wavelength 0.71073
_diffrn_reflns_av_R_equivalents 0.0265
_diffrn_reflns_av_unetI/netI 0.0370
_diffrn_reflns_Laue_measured_fraction_full 0.995
_diffrn_reflns_Laue_measured_fraction_max 0.995
_diffrn_reflns_limit_h_max 23
_diffrn_reflns_limit_h_min -26
_diffrn_reflns_limit_k_max 10
_diffrn_reflns_limit_k_min -10
_diffrn_reflns_limit_l_max 21
_diffrn_reflns_limit_l_min -21
_diffrn_reflns_number 13652
_diffrn_reflns_point_group_measured_fraction_full 0.995
_diffrn_reflns_point_group_measured_fraction_max 0.995
_diffrn_reflns_theta_full 25.242
_diffrn_reflns_theta_max 25.999
_diffrn_reflns_theta_min 4.303
_diffrn_source_type 'Enhance (Mo) X-ray Source'
_exptl_absorpt_coefficient_mu 1.291
_exptl_absorpt_correction_T_max 0.698
_exptl_absorpt_correction_T_min 0.493
_exptl_absorpt_correction_type gaussian
_exptl_absorpt_process_details
;
        CrysAlisPro 1.171.39.46 (Rigaku Oxford Diffraction, 2018)
Numerical absorption correction based on gaussian integration over
                        a multifaceted crystal model
        Empirical absorption correction using spherical harmonics,
 implemented in SCALE3 ABSPACK scaling algorithm.
;
_exptl_crystal_colour colourless
_exptl_crystal_density_diffrn 1.192
_exptl_crystal_description plate
_exptl_crystal_F_000 1244
_exptl_crystal_recrystallization_method 'Re-crystallisation from solvent: N,N-dimethylformamide'
_exptl_crystal_size_max 0.810
_exptl_crystal_size_mid 0.546
_exptl_crystal_size_min 0.347
_refine_diff_density_max 0.602
_refine_diff_density_min -0.274
_refine_diff_density_rms 0.049
_refine_ls_extinction_method none
_refine_ls_goodness_of_fit_ref 1.015
_refine_ls_hydrogen_treatment constr
_refine_ls_matrix_type full
_refine_ls_number_parameters 347
_refine_ls_number_reflns 6364
_refine_ls_number_restraints 5
_refine_ls_restrained_S_all 1.023
_refine_ls_R_factor_all 0.0810
_refine_ls_R_factor_gt 0.0491
_refine_ls_shift/su_max 0.001
_refine_ls_shift/su_mean 0
_refine_ls_structure_factor_coef Fsqd
_refine_ls_weighting_details 'w=1/[\s^2^(Fo^2^)+(0.0755P)^2^+0.8676P] where P=(Fo^2^+2Fc^2^)/3'
_refine_ls_weighting_scheme calc
_refine_ls_wR_factor_gt 0.1254
_refine_ls_wR_factor_ref 0.1471
_reflns_Friedel_coverage 0
_reflns_number_gt 4311
_reflns_number_total 6364
_reflns_threshold_expression 'I > 2\s(I)'
_cod_data_source_file d0nj03670f2.cif
_cod_data_source_block 3-((TBA)Br)2
_cod_depositor_comments 'Adding full bibliography for 7059910--7059921.cif.'
_cod_original_cell_volume 3252.9(5)
_cod_database_code 7059918

loop_
_symmetry_equiv_pos_as_xyz
'x, y, z'
'-x, y, -z+1/2'
'-x, -y, -z'
'x, -y, z-1/2'

loop_
_atom_site_label
_atom_site_type_symbol
_atom_site_fract_x
_atom_site_fract_y
_atom_site_fract_z
_atom_site_U_iso_or_equiv
_atom_site_adp_type
_atom_site_occupancy
_atom_site_site_symmetry_order
_atom_site_calc_flag
_atom_site_refinement_flags_posn
_atom_site_refinement_flags_adp
_atom_site_refinement_flags_occupancy
_atom_site_disorder_assembly
_atom_site_disorder_group
O1 O 0.24415(10) 0.1162(3) 0.35262(13) 0.0706(6) Uani 1 1 d . . . . .
N1 N 0.22408(11) 0.0081(3) 0.46879(14) 0.0572(6) Uani 1 1 d . . . . .
H1 H 0.240207 -0.048713 0.504829 0.069 Uiso 1 1 calc R . . . .
N2 N 0.31650(11) -0.0360(3) 0.41383(13) 0.0548(6) Uani 1 1 d . . . . .
H2 H 0.321947 -0.096307 0.452666 0.066 Uiso 1 1 calc R . . . .
C1 C 0.16413(14) 0.0624(4) 0.47940(18) 0.0574(8) Uani 1 1 d . . . . .
C2 C 0.12598(17) 0.1093(5) 0.4194(2) 0.0775(10) Uani 1 1 d . . . . .
H2A H 0.140162 0.107141 0.369617 0.093 Uiso 1 1 calc R . . . .
C3 C 0.0655(2) 0.1609(7) 0.4322(3) 0.1109(17) Uani 1 1 d . . . . .
H3 H 0.040134 0.193543 0.390678 0.133 Uiso 1 1 calc R . . . .
C4 C 0.0436(2) 0.1639(7) 0.5033(3) 0.1185(18) Uani 1 1 d . . . . .
H4 H 0.003196 0.197909 0.51025 0.142 Uiso 1 1 calc R . . . .
C5 C 0.08079(18) 0.1166(5) 0.5671(2) 0.0844(11) Uani 1 1 d . . . . .
C6 C 0.0590(2) 0.1180(6) 0.6433(3) 0.1058(15) Uani 1 1 d . . . . .
H6 H 0.01859 0.15096 0.651129 0.127 Uiso 1 1 calc R . . . .
C7 C 0.0950(2) 0.0733(6) 0.7040(3) 0.0982(14) Uani 1 1 d . . . . .
H7 H 0.079273 0.074756 0.753024 0.118 Uiso 1 1 calc R . . . .
C8 C 0.15574(19) 0.0247(5) 0.6938(2) 0.0768(10) Uani 1 1 d . . . . .
H8 H 0.180752 -0.005032 0.73617 0.092 Uiso 1 1 calc R . . . .
C9 C 0.17897(16) 0.0204(4) 0.62208(18) 0.0622(8) Uani 1 1 d . . . . .
H9 H 0.219658 -0.013165 0.616364 0.075 Uiso 1 1 calc R . . . .
C10 C 0.14286(15) 0.0655(4) 0.55666(19) 0.0599(8) Uani 1 1 d . . . . .
C11 C 0.26041(14) 0.0353(3) 0.40695(17) 0.0511(7) Uani 1 1 d . . . . .
C12 C 0.36677(13) -0.0233(3) 0.36512(16) 0.0481(7) Uani 1 1 d . . . . .
C13 C 0.42516(15) -0.0641(4) 0.39561(17) 0.0607(8) Uani 1 1 d . . . . .
H13 H 0.42939 -0.094752 0.446803 0.073 Uiso 1 1 calc R . . . .
C14 C 0.47707(15) -0.0602(4) 0.35179(17) 0.0601(8) Uani 1 1 d . . . . .
H14 H 0.515759 -0.087377 0.373862 0.072 Uiso 1 1 calc R . . . .
C15 C 0.47228(14) -0.0156(3) 0.27410(16) 0.0516(7) Uani 1 1 d . . . . .
C16 C 0.41382(14) 0.0252(3) 0.24461(16) 0.0522(7) Uani 1 1 d . . . . .
H16 H 0.409385 0.055757 0.193422 0.063 Uiso 1 1 calc R . . . .
C17 C 0.36153(14) 0.0220(3) 0.28864(16) 0.0498(7) Uani 1 1 d . . . . .
H17 H 0.322867 0.050349 0.266891 0.06 Uiso 1 1 calc R . . . .
N3 N 0.27112(12) 0.5362(3) 0.26943(15) 0.0595(7) Uani 1 1 d . . . . .
C18 C 0.24356(17) 0.6060(4) 0.3403(2) 0.0704(9) Uani 1 1 d . . . . .
H18A H 0.210133 0.674855 0.323691 0.084 Uiso 1 1 calc R . . . .
H18B H 0.275521 0.666833 0.367016 0.084 Uiso 1 1 calc R . . . .
C19 C 0.2179(2) 0.4909(5) 0.3971(2) 0.0891(12) Uani 1 1 d . . . . .
H19A H 0.190004 0.420545 0.369444 0.107 Uiso 1 1 calc R . . . .
H19B H 0.252171 0.431751 0.420031 0.107 Uiso 1 1 calc R . . . .
C20 C 0.1830(2) 0.5684(6) 0.4603(2) 0.1004(14) Uani 1 1 d D . . . .
H20A H 0.173386 0.49233 0.498658 0.121 Uiso 1 1 calc R . . . .
H20B H 0.210273 0.643946 0.485126 0.121 Uiso 1 1 calc R . . . .
C21 C 0.1235(2) 0.6461(8) 0.4335(4) 0.138(2) Uani 1 1 d D . . . .
H21A H 0.131944 0.71688 0.393011 0.208 Uiso 1 1 calc GR . . . .
H21B H 0.106434 0.70043 0.47575 0.208 Uiso 1 1 calc GR . . . .
H21C H 0.094091 0.570647 0.414661 0.208 Uiso 1 1 calc GR . . . .
C22 C 0.22440(15) 0.4330(4) 0.22698(19) 0.0635(8) Uani 1 1 d . . . . .
H22A H 0.214467 0.34861 0.260627 0.076 Uiso 1 1 calc R . . . .
H22B H 0.244049 0.390027 0.182638 0.076 Uiso 1 1 calc R . . . .
C23 C 0.16395(18) 0.5093(5) 0.1996(3) 0.0864(11) Uani 1 1 d . . . . .
H23A H 0.146954 0.566166 0.241835 0.104 Uiso 1 1 calc R . . . .
H23B H 0.172288 0.581323 0.158829 0.104 Uiso 1 1 calc R . . . .
C24 C 0.1166(2) 0.3926(6) 0.1702(4) 0.1194(17) Uani 1 1 d D . . . .
H24A H 0.108169 0.321369 0.211274 0.143 Uiso 1 1 calc R . . . .
H24B H 0.134062 0.33491 0.128575 0.143 Uiso 1 1 calc R . . . .
C25 C 0.0561(3) 0.4660(9) 0.1416(6) 0.207(4) Uani 1 1 d D . . . .
H25A H 0.063973 0.533806 0.099657 0.31 Uiso 1 1 calc GR . . . .
H25B H 0.038547 0.522978 0.182668 0.31 Uiso 1 1 calc GR . . . .
H25C H 0.027268 0.387838 0.124342 0.31 Uiso 1 1 calc GR . . . .
C26 C 0.28907(17) 0.6683(4) 0.2188(2) 0.0684(9) Uani 1 1 d D . . . .
H26A H 0.251767 0.72601 0.204164 0.082 Uiso 1 1 calc R . . . .
H26B H 0.316796 0.735924 0.248402 0.082 Uiso 1 1 calc R . . . .
C27 C 0.3207(2) 0.6208(4) 0.1468(2) 0.0971(13) Uani 1 1 d D . . . .
H27A H 0.293194 0.552458 0.117252 0.117 Uiso 1 1 calc R . . . .
H27B H 0.358334 0.564456 0.161229 0.117 Uiso 1 1 calc R . . . .
C28 C 0.3375(3) 0.7542(4) 0.0967(3) 0.1138(17) Uani 1 1 d D . . . .
H28A H 0.29956 0.809052 0.081544 0.137 Uiso 1 1 calc R . . . .
H28B H 0.363965 0.823667 0.12684 0.137 Uiso 1 1 calc R . . . .
C29 C 0.3704(2) 0.7103(5) 0.0251(2) 0.0975(13) Uani 1 1 d D . . . .
H29A H 0.365841 0.790978 -0.012194 0.146 Uiso 1 1 calc GR . . . .
H29B H 0.352561 0.617706 0.00416 0.146 Uiso 1 1 calc GR . . . .
H29C H 0.413949 0.694277 0.03788 0.146 Uiso 1 1 calc GR . . . .
C30 C 0.32707(15) 0.4367(4) 0.2904(2) 0.0631(8) Uani 1 1 d . . . . .
H30A H 0.313711 0.35526 0.323834 0.076 Uiso 1 1 calc R . . . .
H30B H 0.340978 0.389283 0.243662 0.076 Uiso 1 1 calc R . . . .
C31 C 0.38193(17) 0.5164(4) 0.3295(2) 0.0795(10) Uani 1 1 d . . . . .
H31A H 0.37066 0.552775 0.379766 0.095 Uiso 1 1 calc R . . . .
H31B H 0.393862 0.604005 0.299189 0.095 Uiso 1 1 calc R . . . .
C32 C 0.43653(18) 0.4049(5) 0.3384(3) 0.0902(12) Uani 1 1 d . . . . .
H32A H 0.424424 0.318366 0.369371 0.108 Uiso 1 1 calc R . . . .
H32B H 0.446651 0.366574 0.28806 0.108 Uiso 1 1 calc R . . . .
C33 C 0.4936(2) 0.4802(7) 0.3759(4) 0.131(2) Uani 1 1 d . . . . .
H33A H 0.504819 0.568157 0.346399 0.197 Uiso 1 1 calc GR . . . .
H33B H 0.527665 0.408618 0.377935 0.197 Uiso 1 1 calc GR . . . .
H33C H 0.484699 0.511442 0.427202 0.197 Uiso 1 1 calc GR . . . .
Br1 Br 0.32397(2) -0.21890(4) 0.57867(2) 0.07113(17) Uani 1 1 d . . . . .

loop_
_atom_site_aniso_label
_atom_site_aniso_U_11
_atom_site_aniso_U_22
_atom_site_aniso_U_33
_atom_site_aniso_U_23
_atom_site_aniso_U_13
_atom_site_aniso_U_12
O1 0.0720(15) 0.0810(16) 0.0597(13) 0.0247(13) 0.0131(11) 0.0143(12)
N1 0.0553(15) 0.0655(16) 0.0514(14) 0.0116(12) 0.0100(12) 0.0035(12)
N2 0.0592(15) 0.0571(15) 0.0488(13) 0.0119(12) 0.0120(11) 0.0042(12)
C1 0.0492(17) 0.0605(19) 0.0630(18) 0.0021(16) 0.0077(14) -0.0013(14)
C2 0.065(2) 0.095(3) 0.073(2) 0.012(2) 0.0045(18) 0.0136(19)
C3 0.068(3) 0.166(5) 0.099(3) 0.030(3) 0.006(2) 0.034(3)
C4 0.067(3) 0.166(5) 0.124(4) 0.030(4) 0.027(3) 0.045(3)
C5 0.063(2) 0.100(3) 0.092(3) 0.012(2) 0.026(2) 0.013(2)
C6 0.077(3) 0.133(4) 0.111(4) 0.014(3) 0.046(3) 0.022(3)
C7 0.100(3) 0.111(3) 0.088(3) 0.002(3) 0.049(3) -0.001(3)
C8 0.085(3) 0.084(3) 0.063(2) 0.0015(19) 0.0210(19) -0.012(2)
C9 0.0618(19) 0.064(2) 0.0619(19) 0.0009(16) 0.0161(16) -0.0100(16)
C10 0.0547(18) 0.0581(19) 0.0680(19) 0.0033(17) 0.0160(15) -0.0052(15)
C11 0.0582(18) 0.0472(16) 0.0481(16) -0.0010(14) 0.0059(14) -0.0028(14)
C12 0.0573(17) 0.0408(15) 0.0468(15) -0.0006(13) 0.0097(13) -0.0008(13)
C13 0.068(2) 0.069(2) 0.0456(15) 0.0106(15) 0.0083(15) 0.0103(16)
C14 0.0578(19) 0.071(2) 0.0514(16) 0.0088(16) 0.0073(14) 0.0106(15)
C15 0.0591(18) 0.0463(16) 0.0500(16) 0.0013(14) 0.0100(13) 0.0004(13)
C16 0.0648(19) 0.0516(17) 0.0403(14) 0.0004(13) 0.0048(14) -0.0006(14)
C17 0.0547(17) 0.0472(16) 0.0477(15) -0.0010(13) 0.0032(13) -0.0002(13)
N3 0.0640(16) 0.0449(14) 0.0703(16) -0.0088(13) 0.0103(13) -0.0012(12)
C18 0.071(2) 0.061(2) 0.079(2) -0.0183(19) 0.0089(18) 0.0028(17)
C19 0.098(3) 0.087(3) 0.084(3) -0.006(2) 0.029(2) 0.012(2)
C20 0.095(3) 0.120(4) 0.088(3) -0.029(3) 0.020(2) 0.001(3)
C21 0.097(4) 0.167(5) 0.153(5) -0.019(5) 0.026(3) 0.037(4)
C22 0.072(2) 0.0505(18) 0.068(2) -0.0087(16) 0.0091(17) -0.0092(15)
C23 0.077(2) 0.072(2) 0.109(3) -0.012(2) -0.007(2) -0.005(2)
C24 0.102(4) 0.090(3) 0.163(5) -0.016(3) -0.035(3) -0.018(3)
C25 0.119(5) 0.177(7) 0.318(11) -0.013(8) -0.061(6) -0.032(5)
C26 0.076(2) 0.0427(16) 0.087(2) -0.0033(17) 0.0127(19) -0.0041(16)
C27 0.129(4) 0.060(2) 0.104(3) 0.004(2) 0.031(3) -0.008(2)
C28 0.157(5) 0.077(3) 0.111(3) 0.020(3) 0.041(3) 0.008(3)
C29 0.109(3) 0.097(3) 0.087(3) 0.024(3) 0.015(3) 0.004(3)
C30 0.066(2) 0.0496(18) 0.074(2) -0.0015(16) 0.0124(17) 0.0023(15)
C31 0.076(2) 0.068(2) 0.095(3) 0.001(2) 0.001(2) -0.0028(19)
C32 0.071(2) 0.093(3) 0.107(3) -0.002(3) 0.004(2) 0.001(2)
C33 0.084(3) 0.148(5) 0.160(5) -0.025(4) -0.024(3) 0.002(3)
Br1 0.0769(3) 0.0727(3) 0.0635(2) 0.02070(17) -0.00031(17) -0.00127(17)

loop_
_atom_type_symbol
_atom_type_description
_atom_type_scat_dispersion_real
_atom_type_scat_dispersion_imag
_atom_type_scat_source
C C 0.0033 0.0016 'International Tables Vol C Tables 4.2.6.8 and 6.1.1.4'
H H 0 0 'International Tables Vol C Tables 4.2.6.8 and 6.1.1.4'
Br Br -0.2901 2.4595 'International Tables Vol C Tables 4.2.6.8 and 6.1.1.4'
N N 0.0061 0.0033 'International Tables Vol C Tables 4.2.6.8 and 6.1.1.4'
O O 0.0106 0.006 'International Tables Vol C Tables 4.2.6.8 and 6.1.1.4'

loop_
_geom_angle_atom_site_label_1
_geom_angle_atom_site_label_2
_geom_angle_atom_site_label_3
_geom_angle
_geom_angle_site_symmetry_1
_geom_angle_site_symmetry_3
_geom_angle_publ_flag
C1 N1 H1 116.4 . . ?
C11 N1 H1 116.4 . . ?
C11 N1 C1 127.1(3) . . ?
C11 N2 H2 116.1 . . ?
C11 N2 C12 127.8(2) . . ?
C12 N2 H2 116.1 . . ?
N1 C1 C10 117.6(3) . . ?
C2 C1 N1 122.0(3) . . ?
C2 C1 C10 120.4(3) . . ?
C1 C2 H2A 119.8 . . ?
C1 C2 C3 120.4(4) . . ?
C3 C2 H2A 119.8 . . ?
C2 C3 H3 119.4 . . ?
C4 C3 C2 121.1(4) . . ?
C4 C3 H3 119.4 . . ?
C3 C4 H4 119.5 . . ?
C3 C4 C5 121.0(4) . . ?
C5 C4 H4 119.5 . . ?
C4 C5 C6 122.5(4) . . ?
C4 C5 C10 119.6(4) . . ?
C6 C5 C10 117.9(4) . . ?
C5 C6 H6 119 . . ?
C7 C6 C5 122.1(4) . . ?
C7 C6 H6 119 . . ?
C6 C7 H7 120 . . ?
C6 C7 C8 120.0(4) . . ?
C8 C7 H7 120 . . ?
C7 C8 H8 119.7 . . ?
C9 C8 C7 120.5(4) . . ?
C9 C8 H8 119.7 . . ?
C8 C9 H9 119.3 . . ?
C8 C9 C10 121.5(3) . . ?
C10 C9 H9 119.3 . . ?
C5 C10 C1 117.5(3) . . ?
C9 C10 C1 124.4(3) . . ?
C9 C10 C5 118.1(3) . . ?
O1 C11 N1 123.6(3) . . ?
O1 C11 N2 123.9(3) . . ?
N2 C11 N1 112.5(3) . . ?
C13 C12 N2 117.0(2) . . ?
C13 C12 C17 118.3(3) . . ?
C17 C12 N2 124.6(3) . . ?
C12 C13 H13 119.3 . . ?
C14 C13 C12 121.4(3) . . ?
C14 C13 H13 119.3 . . ?
C13 C14 H14 119.6 . . ?
C13 C14 C15 120.8(3) . . ?
C15 C14 H14 119.6 . . ?
C14 C15 C15 121.1(3) . 2_655 ?
C16 C15 C14 117.1(3) . . ?
C16 C15 C15 121.8(3) . 2_655 ?
C15 C16 H16 118.9 . . ?
C15 C16 C17 122.3(3) . . ?
C17 C16 H16 118.9 . . ?
C12 C17 H17 119.9 . . ?
C16 C17 C12 120.1(3) . . ?
C16 C17 H17 119.9 . . ?
C22 N3 C18 111.2(2) . . ?
C26 N3 C18 106.5(2) . . ?
C26 N3 C22 110.5(2) . . ?
C26 N3 C30 111.0(2) . . ?
C30 N3 C18 111.6(3) . . ?
C30 N3 C22 106.1(2) . . ?
N3 C18 H18A 108.5 . . ?
N3 C18 H18B 108.5 . . ?
N3 C18 C19 115.1(3) . . ?
H18A C18 H18B 107.5 . . ?
C19 C18 H18A 108.5 . . ?
C19 C18 H18B 108.5 . . ?
C18 C19 H19A 109.2 . . ?
C18 C19 H19B 109.2 . . ?
H19A C19 H19B 107.9 . . ?
C20 C19 C18 112.2(4) . . ?
C20 C19 H19A 109.2 . . ?
C20 C19 H19B 109.2 . . ?
C19 C20 H20A 108.6 . . ?
C19 C20 H20B 108.6 . . ?
H20A C20 H20B 107.6 . . ?
C21 C20 C19 114.6(4) . . ?
C21 C20 H20A 108.6 . . ?
C21 C20 H20B 108.6 . . ?
C20 C21 H21A 109.5 . . ?
C20 C21 H21B 109.5 . . ?
C20 C21 H21C 109.5 . . ?
H21A C21 H21B 109.5 . . ?
H21A C21 H21C 109.5 . . ?
H21B C21 H21C 109.5 . . ?
N3 C22 H22A 108.4 . . ?
N3 C22 H22B 108.4 . . ?
N3 C22 C23 115.4(3) . . ?
H22A C22 H22B 107.5 . . ?
C23 C22 H22A 108.4 . . ?
C23 C22 H22B 108.4 . . ?
C22 C23 H23A 109.4 . . ?
C22 C23 H23B 109.4 . . ?
H23A C23 H23B 108 . . ?
C24 C23 C22 111.2(3) . . ?
C24 C23 H23A 109.4 . . ?
C24 C23 H23B 109.4 . . ?
C23 C24 H24A 109.1 . . ?
C23 C24 H24B 109.1 . . ?
C23 C24 C25 112.3(4) . . ?
H24A C24 H24B 107.9 . . ?
C25 C24 H24A 109.1 . . ?
C25 C24 H24B 109.1 . . ?
C24 C25 H25A 109.5 . . ?
C24 C25 H25B 109.5 . . ?
C24 C25 H25C 109.5 . . ?
H25A C25 H25B 109.5 . . ?
H25A C25 H25C 109.5 . . ?
H25B C25 H25C 109.5 . . ?
N3 C26 H26A 108.7 . . ?
N3 C26 H26B 108.7 . . ?
H26A C26 H26B 107.6 . . ?
C27 C26 N3 114.2(3) . . ?
C27 C26 H26A 108.7 . . ?
C27 C26 H26B 108.7 . . ?
C26 C27 H27A 108.9 . . ?
C26 C27 H27B 108.9 . . ?
C26 C27 C28 113.3(3) . . ?
H27A C27 H27B 107.7 . . ?
C28 C27 H27A 108.9 . . ?
C28 C27 H27B 108.9 . . ?
C27 C28 H28A 108.7 . . ?
C27 C28 H28B 108.7 . . ?
H28A C28 H28B 107.6 . . ?
C29 C28 C27 114.4(3) . . ?
C29 C28 H28A 108.7 . . ?
C29 C28 H28B 108.7 . . ?
C28 C29 H29A 109.5 . . ?
C28 C29 H29B 109.5 . . ?
C28 C29 H29C 109.5 . . ?
H29A C29 H29B 109.5 . . ?
H29A C29 H29C 109.5 . . ?
H29B C29 H29C 109.5 . . ?
N3 C30 H30A 108.3 . . ?
N3 C30 H30B 108.3 . . ?
H30A C30 H30B 107.4 . . ?
C31 C30 N3 116.1(3) . . ?
C31 C30 H30A 108.3 . . ?
C31 C30 H30B 108.3 . . ?
C30 C31 H31A 109.8 . . ?
C30 C31 H31B 109.8 . . ?
C30 C31 C32 109.5(3) . . ?
H31A C31 H31B 108.2 . . ?
C32 C31 H31A 109.8 . . ?
C32 C31 H31B 109.8 . . ?
C31 C32 H32A 109.3 . . ?
C31 C32 H32B 109.3 . . ?
H32A C32 H32B 107.9 . . ?
C33 C32 C31 111.7(4) . . ?
C33 C32 H32A 109.3 . . ?
C33 C32 H32B 109.3 . . ?
C32 C33 H33A 109.5 . . ?
C32 C33 H33B 109.5 . . ?
C32 C33 H33C 109.5 . . ?
H33A C33 H33B 109.5 . . ?
H33A C33 H33C 109.5 . . ?
H33B C33 H33C 109.5 . . ?

loop_
_geom_bond_atom_site_label_1
_geom_bond_atom_site_label_2
_geom_bond_distance
_geom_bond_site_symmetry_2
_geom_bond_publ_flag
O1 C11 1.218(3) . ?
N1 H1 0.86 . ?
N1 C1 1.390(4) . ?
N1 C11 1.376(4) . ?
N2 H2 0.86 . ?
N2 C11 1.356(4) . ?
N2 C12 1.404(4) . ?
C1 C2 1.361(5) . ?
C1 C10 1.437(4) . ?
C2 H2A 0.93 . ?
C2 C3 1.399(5) . ?
C3 H3 0.93 . ?
C3 C4 1.342(7) . ?
C4 H4 0.93 . ?
C4 C5 1.400(6) . ?
C5 C6 1.423(6) . ?
C5 C10 1.423(5) . ?
C6 H6 0.93 . ?
C6 C7 1.337(6) . ?
C7 H7 0.93 . ?
C7 C8 1.390(6) . ?
C8 H8 0.93 . ?
C8 C9 1.363(5) . ?
C9 H9 0.93 . ?
C9 C10 1.404(5) . ?
C12 C13 1.385(4) . ?
C12 C17 1.387(4) . ?
C13 H13 0.93 . ?
C13 C14 1.377(4) . ?
C14 H14 0.93 . ?
C14 C15 1.405(4) . ?
C15 C15 1.484(6) 2_655 ?
C15 C16 1.381(4) . ?
C16 H16 0.93 . ?
C16 C17 1.385(4) . ?
C17 H17 0.93 . ?
N3 C18 1.517(4) . ?
N3 C22 1.516(4) . ?
N3 C26 1.511(4) . ?
N3 C30 1.513(4) . ?
C18 H18A 0.97 . ?
C18 H18B 0.97 . ?
C18 C19 1.528(5) . ?
C19 H19A 0.97 . ?
C19 H19B 0.97 . ?
C19 C20 1.516(5) . ?
C20 H20A 0.97 . ?
C20 H20B 0.97 . ?
C20 C21 1.501(5) . ?
C21 H21A 0.96 . ?
C21 H21B 0.96 . ?
C21 H21C 0.96 . ?
C22 H22A 0.97 . ?
C22 H22B 0.97 . ?
C22 C23 1.516(5) . ?
C23 H23A 0.97 . ?
C23 H23B 0.97 . ?
C23 C24 1.512(6) . ?
C24 H24A 0.97 . ?
C24 H24B 0.97 . ?
C24 C25 1.513(4) . ?
C25 H25A 0.96 . ?
C25 H25B 0.96 . ?
C25 H25C 0.96 . ?
C26 H26A 0.97 . ?
C26 H26B 0.97 . ?
C26 C27 1.507(5) . ?
C27 H27A 0.97 . ?
C27 H27B 0.97 . ?
C27 C28 1.5070(10) . ?
C28 H28A 0.97 . ?
C28 H28B 0.97 . ?
C28 C29 1.507(3) . ?
C29 H29A 0.96 . ?
C29 H29B 0.96 . ?
C29 H29C 0.96 . ?
C30 H30A 0.97 . ?
C30 H30B 0.97 . ?
C30 C31 1.504(5) . ?
C31 H31A 0.97 . ?
C31 H31B 0.97 . ?
C31 C32 1.525(5) . ?
C32 H32A 0.97 . ?
C32 H32B 0.97 . ?
C32 C33 1.513(6) . ?
C33 H33A 0.96 . ?
C33 H33B 0.96 . ?
C33 H33C 0.96 . ?

loop_
_geom_torsion_atom_site_label_1
_geom_torsion_atom_site_label_2
_geom_torsion_atom_site_label_3
_geom_torsion_atom_site_label_4
_geom_torsion
_geom_torsion_site_symmetry_1
_geom_torsion_site_symmetry_2
_geom_torsion_site_symmetry_3
_geom_torsion_site_symmetry_4
_geom_torsion_publ_flag
N1 C1 C2 C3 178.9(4) . . . . ?
N1 C1 C10 C5 -178.1(3) . . . . ?
N1 C1 C10 C9 1.4(5) . . . . ?
N2 C12 C13 C14 178.0(3) . . . . ?
N2 C12 C17 C16 -177.5(3) . . . . ?
C1 N1 C11 O1 1.6(5) . . . . ?
C1 N1 C11 N2 -179.3(3) . . . . ?
C1 C2 C3 C4 -0.6(8) . . . . ?
C2 C1 C10 C5 1.0(5) . . . . ?
C2 C1 C10 C9 -179.5(3) . . . . ?
C2 C3 C4 C5 0.5(9) . . . . ?
C3 C4 C5 C6 -179.9(6) . . . . ?
C3 C4 C5 C10 0.4(8) . . . . ?
C4 C5 C6 C7 -179.6(5) . . . . ?
C4 C5 C10 C1 -1.1(6) . . . . ?
C4 C5 C10 C9 179.3(4) . . . . ?
C5 C6 C7 C8 0.5(8) . . . . ?
C6 C5 C10 C1 179.2(4) . . . . ?
C6 C5 C10 C9 -0.4(6) . . . . ?
C6 C7 C8 C9 -0.8(7) . . . . ?
C7 C8 C9 C10 0.5(6) . . . . ?
C8 C9 C10 C1 -179.4(3) . . . . ?
C8 C9 C10 C5 0.1(5) . . . . ?
C10 C1 C2 C3 -0.1(6) . . . . ?
C10 C5 C6 C7 0.0(7) . . . . ?
C11 N1 C1 C2 21.7(5) . . . . ?
C11 N1 C1 C10 -159.3(3) . . . . ?
C11 N2 C12 C13 159.1(3) . . . . ?
C11 N2 C12 C17 -23.1(5) . . . . ?
C12 N2 C11 O1 4.9(5) . . . . ?
C12 N2 C11 N1 -174.2(3) . . . . ?
C12 C13 C14 C15 -0.5(5) . . . . ?
C13 C12 C17 C16 0.3(4) . . . . ?
C13 C14 C15 C15 -178.1(3) . . . 2_655 ?
C13 C14 C15 C16 0.7(5) . . . . ?
C14 C15 C16 C17 -0.4(4) . . . . ?
C15 C15 C16 C17 178.4(2) 2_655 . . . ?
C15 C16 C17 C12 -0.1(4) . . . . ?
C17 C12 C13 C14 0.0(5) . . . . ?
N3 C18 C19 C20 -171.8(3) . . . . ?
N3 C22 C23 C24 -170.5(4) . . . . ?
N3 C26 C27 C28 179.3(4) . . . . ?
N3 C30 C31 C32 -173.7(3) . . . . ?
C18 N3 C22 C23 58.9(4) . . . . ?
C18 N3 C26 C27 177.0(3) . . . . ?
C18 N3 C30 C31 -62.1(4) . . . . ?
C18 C19 C20 C21 66.9(6) . . . . ?
C22 N3 C18 C19 55.4(4) . . . . ?
C22 N3 C26 C27 -62.1(4) . . . . ?
C22 N3 C30 C31 176.7(3) . . . . ?
C22 C23 C24 C25 -179.3(5) . . . . ?
C26 N3 C18 C19 175.9(3) . . . . ?
C26 N3 C22 C23 -59.2(4) . . . . ?
C26 N3 C30 C31 56.6(4) . . . . ?
C26 C27 C28 C29 178.7(5) . . . . ?
C30 N3 C18 C19 -62.8(4) . . . . ?
C30 N3 C22 C23 -179.6(3) . . . . ?
C30 N3 C26 C27 55.2(4) . . . . ?
C30 C31 C32 C33 178.7(4) . . . . ?
